data_4506235
loop_
_publ_author_name
'Tao, Qian'
'Chen, Jia-Mei'
'Ma, Lei'
'Lu, Tong-Bu'

_publ_section_title
;
 Phenazopyridine Cocrystal and Salts That Exhibit Enhanced Solubility and
 Stability
;
_journal_issue 6
_journal_name_full 'Crystal Growth &amp; Design'
_journal_page_first 3144
_journal_paper_doi 10.1021/cg300327x
_journal_volume 12
_journal_year 2012
_chemical_formula_sum 'C18 H19 N5 O3'
_chemical_formula_weight 353.38
_chemical_melting_point 401
_chemical_name_common 'Phenazopyridine Benzoate Monohydrate'
_chemical_name_systematic
; 
 ? 
;
_space_group_IT_number 14
_symmetry_cell_setting monoclinic
_symmetry_space_group_name_Hall '-P 2ybc'
_symmetry_space_group_name_H-M 'P 1 21/c 1'
_atom_sites_solution_hydrogens geom
_atom_sites_solution_primary direct
_atom_sites_solution_secondary difmap
_audit_creation_method SHELXL-97
_cell_angle_alpha 90.00
_cell_angle_beta 103.251(5)
_cell_angle_gamma 90.00
_cell_formula_units_Z 4
_cell_length_a 6.1302(4)
_cell_length_b 24.1397(12)
_cell_length_c 11.8866(6)
_cell_measurement_reflns_used 1604
_cell_measurement_temperature 293(2)
_cell_measurement_theta_max 72.6400
_cell_measurement_theta_min 1.8286
_cell_volume 1712.16(17)
_computing_cell_refinement
;
CrysAlisPro, Agilent Technologies,
Version 1.171.34.49 (release 20-01-2011 CrysAlis171 .NET)
(compiled Jan 20 2011,15:58:25)
;
_computing_data_collection
;
CrysAlisPro, Agilent Technologies,
Version 1.171.34.49 (release 20-01-2011 CrysAlis171 .NET)
(compiled Jan 20 2011,15:58:25)
;
_computing_data_reduction
;
CrysAlisPro, Agilent Technologies,
Version 1.171.34.49 (release 20-01-2011 CrysAlis171 .NET)
(compiled Jan 20 2011,15:58:25)
;
_computing_structure_refinement 'SHELXL-97 (Sheldrick, 1997)'
_computing_structure_solution 'SHELXS-97 (Sheldrick, 1990)'
_diffrn_ambient_temperature 293(2)
_diffrn_detector_area_resol_mean 8.2417
_diffrn_measured_fraction_theta_full 0.962
_diffrn_measured_fraction_theta_max 0.962
_diffrn_measurement_device_type 'Xcalibur, Onyx, Nova'
_diffrn_radiation_monochromator graphite
_diffrn_radiation_source 'fine-focus sealed tube'
_diffrn_radiation_type CuK\a
_diffrn_radiation_wavelength 1.54178
_diffrn_reflns_av_R_equivalents 0.0589
_diffrn_reflns_av_sigmaI/netI 0.0659
_diffrn_reflns_limit_h_max 6
_diffrn_reflns_limit_h_min -7
_diffrn_reflns_limit_k_max 27
_diffrn_reflns_limit_k_min -29
_diffrn_reflns_limit_l_max 14
_diffrn_reflns_limit_l_min -11
_diffrn_reflns_number 7020
_diffrn_reflns_theta_full 72.78
_diffrn_reflns_theta_max 72.78
_diffrn_reflns_theta_min 3.66
_diffrn_standards_number 7152
_exptl_absorpt_coefficient_mu 0.796
_exptl_absorpt_correction_T_max 1.00000
_exptl_absorpt_correction_T_min 0.25487
_exptl_absorpt_correction_type multi-scan
_exptl_absorpt_process_details
;
CrysAlisPro, Agilent Technologies,
Version 1.171.34.49 (release 20-01-2011 CrysAlis171 .NET)
(compiled Jan 20 2011,15:58:25)
Empirical absorption correction using spherical harmonics,
 implemented in SCALE3 ABSPACK scaling algorithm.
;
_exptl_crystal_colour yellow
_exptl_crystal_density_diffrn 1.419
_exptl_crystal_density_method 'not measured'
_exptl_crystal_description block
_exptl_crystal_F_000 748
_exptl_crystal_size_max 0.3
_exptl_crystal_size_mid 0.2
_exptl_crystal_size_min 0.1
_refine_diff_density_max 0.577
_refine_diff_density_min -0.451
_refine_diff_density_rms 0.078
_refine_ls_extinction_method none
_refine_ls_goodness_of_fit_ref 1.092
_refine_ls_hydrogen_treatment mixed
_refine_ls_matrix_type full
_refine_ls_number_parameters 247
_refine_ls_number_reflns 3286
_refine_ls_number_restraints 0
_refine_ls_restrained_S_all 1.092
_refine_ls_R_factor_all 0.1136
_refine_ls_R_factor_gt 0.0783
_refine_ls_shift/su_max 0.001
_refine_ls_shift/su_mean 0.000
_refine_ls_structure_factor_coef Fsqd
_refine_ls_weighting_details 'calc w=1/[\s^2^(Fo^2^)+(0.1445P)^2^+0.1968P] where P=(Fo^2^+2Fc^2^)/3'
_refine_ls_weighting_scheme calc
_refine_ls_wR_factor_gt 0.2181
_refine_ls_wR_factor_ref 0.2636
_reflns_number_gt 2095
_reflns_number_total 3286
_reflns_threshold_expression >2sigma(I)
_cod_data_source_file cg300327x_si_003.cif
_cod_data_source_block tq_110331_1_2_110515
_cod_original_cell_volume 1712.16(16)
_cod_database_code 4506235

loop_
_symmetry_equiv_pos_as_xyz
'x, y, z'
'-x, y+1/2, -z+1/2'
'-x, -y, -z'
'x, -y-1/2, z-1/2'

loop_
_atom_site_label
_atom_site_type_symbol
_atom_site_fract_x
_atom_site_fract_y
_atom_site_fract_z
_atom_site_U_iso_or_equiv
_atom_site_adp_type
_atom_site_occupancy
_atom_site_symmetry_multiplicity
_atom_site_calc_flag
_atom_site_refinement_flags
O1 O 0.8928(4) 0.37066(11) 0.9333(2) 0.0493(7) Uani 1 1 d .
O3 O 0.4931(6) 0.42361(13) 0.8692(3) 0.0552(7) Uani 1 1 d .
C19 C 1.0116(7) 0.34134(15) 0.8825(3) 0.0451(8) Uani 1 1 d .
C20 C 1.0089(7) 0.29207(15) 0.6971(3) 0.0472(9) Uani 1 1 d .
H20 H 1.1523 0.3057 0.7010 0.057 Uiso 1 1 calc R
C21 C 0.6818(6) 0.28588(15) 0.7756(3) 0.0435(8) Uani 1 1 d .
H21 H 0.6036 0.2958 0.8310 0.052 Uiso 1 1 calc R
C22 C 0.8962(6) 0.30591(14) 0.7835(3) 0.0409(8) Uani 1 1 d .
C23 C 0.6960(7) 0.23724(16) 0.6013(3) 0.0497(9) Uani 1 1 d .
H23 H 0.6296 0.2138 0.5412 0.060 Uiso 1 1 calc R
C24 C 0.5824(7) 0.25096(15) 0.6854(3) 0.0468(9) Uani 1 1 d .
H24 H 0.4398 0.2368 0.6816 0.056 Uiso 1 1 calc R
C25 C 0.9074(7) 0.25825(16) 0.6063(3) 0.0513(10) Uani 1 1 d .
H25 H 0.9816 0.2497 0.5485 0.062 Uiso 1 1 calc R
O2 O 1.2229(5) 0.33918(12) 0.9124(2) 0.0530(7) Uani 1 1 d .
H6B H 0.415(10) 0.398(3) 0.887(5) 0.086(19) Uiso 1 1 d .
H5A H 0.625(12) 0.406(3) 0.875(6) 0.10(2) Uiso 1 1 d .
N4 N 1.0890(5) 0.43245(12) 1.1195(2) 0.0402(7) Uani 1 1 d .
N1 N 1.7173(6) 0.39908(13) 1.3220(2) 0.0465(8) Uani 1 1 d .
N5 N 0.7623(5) 0.48316(13) 1.0856(2) 0.0464(7) Uani 1 1 d .
H4AA H 0.7095 0.4623 1.0270 0.056 Uiso 1 1 calc R
H4BA H 0.6822 0.5097 1.1029 0.056 Uiso 1 1 calc R
N2 N 1.6097(5) 0.44026(13) 1.3484(2) 0.0456(7) Uani 1 1 d .
N3 N 1.3972(5) 0.37646(13) 1.1382(2) 0.0469(7) Uani 1 1 d .
H3AA H 1.3285 0.3589 1.0774 0.056 Uiso 1 1 calc R
H3BA H 1.5302 0.3666 1.1734 0.056 Uiso 1 1 calc R
C6 C 1.9326(6) 0.38986(15) 1.3964(3) 0.0446(8) Uani 1 1 d .
C7 C 1.4000(6) 0.44963(14) 1.2777(3) 0.0399(8) Uani 1 1 d .
C8 C 1.2982(6) 0.41856(14) 1.1777(3) 0.0408(8) Uani 1 1 d .
C9 C 0.9671(6) 0.47449(14) 1.1490(3) 0.0410(8) Uani 1 1 d .
C10 C 1.0665(6) 0.50724(15) 1.2451(3) 0.0452(8) Uani 1 1 d .
H10A H 0.9909 0.5375 1.2662 0.054 Uiso 1 1 calc R
C11 C 2.0567(7) 0.34617(16) 1.3662(3) 0.0471(9) Uani 1 1 d .
H11A H 1.9953 0.3243 1.3024 0.056 Uiso 1 1 calc R
C12 C 2.0237(7) 0.42210(17) 1.4931(3) 0.0495(9) Uani 1 1 d .
H12A H 1.9426 0.4514 1.5140 0.059 Uiso 1 1 calc R
C13 C 1.2770(6) 0.49359(15) 1.3070(3) 0.0443(8) Uani 1 1 d .
H13A H 1.3407 0.5147 1.3716 0.053 Uiso 1 1 calc R
C14 C 2.3636(7) 0.36714(17) 1.5262(3) 0.0512(10) Uani 1 1 d .
H14A H 2.5083 0.3602 1.5688 0.061 Uiso 1 1 calc R
C15 C 2.2357(8) 0.40995(18) 1.5573(3) 0.0540(10) Uani 1 1 d .
H15A H 2.2950 0.4308 1.6230 0.065 Uiso 1 1 calc R
C16 C 2.2691(7) 0.33511(16) 1.4301(3) 0.0527(10) Uani 1 1 d .
H16A H 2.3504 0.3060 1.4088 0.063 Uiso 1 1 calc R
H3C H 1.025(8) 0.414(2) 1.061(4) 0.068(14) Uiso 1 1 d .

loop_
_atom_site_aniso_label
_atom_site_aniso_U_11
_atom_site_aniso_U_22
_atom_site_aniso_U_33
_atom_site_aniso_U_23
_atom_site_aniso_U_13
_atom_site_aniso_U_12
O1 0.0549(15) 0.0450(15) 0.0467(13) -0.0085(11) 0.0089(11) 0.0047(12)
O3 0.0650(19) 0.0404(15) 0.0623(16) 0.0012(13) 0.0191(14) 0.0050(15)
C19 0.059(2) 0.0355(18) 0.0401(16) 0.0035(14) 0.0100(15) 0.0013(17)
C20 0.061(2) 0.0387(19) 0.0460(18) 0.0019(15) 0.0202(16) -0.0068(17)
C21 0.056(2) 0.0350(18) 0.0407(17) 0.0032(14) 0.0142(15) -0.0011(16)
C22 0.053(2) 0.0316(16) 0.0382(16) 0.0030(13) 0.0108(14) 0.0005(15)
C23 0.072(3) 0.0383(19) 0.0382(17) -0.0004(14) 0.0108(16) -0.0026(18)
C24 0.056(2) 0.0353(18) 0.0481(18) 0.0007(15) 0.0095(16) -0.0035(16)
C25 0.071(3) 0.044(2) 0.0446(19) -0.0055(15) 0.0239(17) -0.0061(19)
O2 0.0516(16) 0.0550(16) 0.0510(14) -0.0099(12) 0.0091(11) -0.0002(13)
N4 0.0497(17) 0.0361(15) 0.0347(13) -0.0015(12) 0.0096(12) 0.0017(13)
N1 0.0589(19) 0.0406(16) 0.0399(14) 0.0026(13) 0.0109(13) 0.0022(15)
N5 0.0548(18) 0.0388(15) 0.0431(14) -0.0037(13) 0.0063(13) 0.0069(14)
N2 0.0542(18) 0.0387(16) 0.0445(15) 0.0004(12) 0.0128(13) -0.0003(14)
N3 0.0537(18) 0.0409(16) 0.0430(15) -0.0039(12) 0.0045(13) 0.0085(14)
C6 0.058(2) 0.0369(18) 0.0401(17) 0.0010(14) 0.0133(15) -0.0028(17)
C7 0.053(2) 0.0324(16) 0.0349(15) 0.0008(13) 0.0107(14) 0.0006(15)
C8 0.053(2) 0.0335(17) 0.0369(15) 0.0048(13) 0.0122(14) 0.0004(15)
C9 0.054(2) 0.0328(17) 0.0375(16) 0.0053(13) 0.0133(14) 0.0007(15)
C10 0.057(2) 0.0323(17) 0.0470(18) -0.0040(14) 0.0141(16) 0.0015(16)
C11 0.058(2) 0.043(2) 0.0408(17) -0.0020(15) 0.0128(15) -0.0047(17)
C12 0.058(2) 0.047(2) 0.0428(17) -0.0069(16) 0.0115(16) -0.0033(18)
C13 0.055(2) 0.0376(18) 0.0414(16) -0.0027(14) 0.0125(15) -0.0052(16)
C14 0.057(2) 0.049(2) 0.0443(18) 0.0123(16) 0.0057(16) -0.0059(18)
C15 0.070(3) 0.055(2) 0.0370(17) -0.0016(16) 0.0128(17) -0.008(2)
C16 0.070(3) 0.038(2) 0.051(2) 0.0028(16) 0.0147(18) 0.0009(18)

loop_
_atom_type_symbol
_atom_type_description
_atom_type_scat_dispersion_real
_atom_type_scat_dispersion_imag
_atom_type_scat_source
C C 0.0181 0.0091 'International Tables Vol C Tables 4.2.6.8 and 6.1.1.4'
H H 0.0000 0.0000 'International Tables Vol C Tables 4.2.6.8 and 6.1.1.4'
N N 0.0311 0.0180 'International Tables Vol C Tables 4.2.6.8 and 6.1.1.4'
O O 0.0492 0.0322 'International Tables Vol C Tables 4.2.6.8 and 6.1.1.4'

loop_
_geom_angle_atom_site_label_1
_geom_angle_atom_site_label_2
_geom_angle_atom_site_label_3
_geom_angle
H6B O3 H5A 102(6)
O2 C19 O1 123.7(3)
O2 C19 C22 117.9(3)
O1 C19 C22 118.4(3)
C25 C20 C22 120.2(4)
C25 C20 H20 119.9
C22 C20 H20 119.9
C22 C21 C24 120.4(3)
C22 C21 H21 119.8
C24 C21 H21 119.8
C21 C22 C20 119.1(3)
C21 C22 C19 121.6(3)
C20 C22 C19 119.3(3)
C25 C23 C24 120.3(4)
C25 C23 H23 119.9
C24 C23 H23 119.9
C23 C24 C21 119.9(4)
C23 C24 H24 120.0
C21 C24 H24 120.0
C23 C25 C20 120.0(3)
C23 C25 H25 120.0
C20 C25 H25 120.0
C8 N4 C9 124.6(3)
C8 N4 H3C 120(3)
C9 N4 H3C 116(3)
N2 N1 C6 115.3(3)
C9 N5 H4AA 120.0
C9 N5 H4BA 120.0
H4AA N5 H4BA 120.0
N1 N2 C7 116.2(3)
C8 N3 H3AA 120.0
C8 N3 H3BA 120.0
H3AA N3 H3BA 120.0
C11 C6 C12 119.7(4)
C11 C6 N1 116.1(3)
C12 C6 N1 124.2(3)
N2 C7 C13 117.0(3)
N2 C7 C8 126.1(3)
C13 C7 C8 116.9(3)
N3 C8 N4 117.8(3)
N3 C8 C7 123.5(3)
N4 C8 C7 118.7(3)
N5 C9 N4 118.6(3)
N5 C9 C10 123.4(3)
N4 C9 C10 118.0(3)
C13 C10 C9 118.7(3)
C13 C10 H10A 120.7
C9 C10 H10A 120.7
C16 C11 C6 120.6(3)
C16 C11 H11A 119.7
C6 C11 H11A 119.7
C15 C12 C6 119.1(4)
C15 C12 H12A 120.5
C6 C12 H12A 120.5
C10 C13 C7 123.1(3)
C10 C13 H13A 118.4
C7 C13 H13A 118.4
C16 C14 C15 118.4(4)
C16 C14 H14A 120.8
C15 C14 H14A 120.8
C12 C15 C14 121.7(4)
C12 C15 H15A 119.1
C14 C15 H15A 119.1
C11 C16 C14 120.6(4)
C11 C16 H16A 119.7
C14 C16 H16A 119.7

loop_
_geom_bond_atom_site_label_1
_geom_bond_atom_site_label_2
_geom_bond_distance
O1 C19 1.264(4)
O3 H6B 0.83(7)
O3 H5A 0.90(7)
C19 O2 1.263(5)
C19 C22 1.495(5)
C20 C25 1.383(5)
C20 C22 1.403(5)
C20 H20 0.9300
C21 C22 1.384(5)
C21 C24 1.389(5)
C21 H21 0.9300
C23 C25 1.381(6)
C23 C24 1.383(6)
C23 H23 0.9300
C24 H24 0.9300
C25 H25 0.9300
N4 C8 1.352(5)
N4 C9 1.353(5)
N4 H3C 0.84(5)
N1 N2 1.271(4)
N1 C6 1.428(5)
N5 C9 1.324(5)
N5 H4AA 0.8600
N5 H4BA 0.8600
N2 C7 1.384(5)
N3 C8 1.324(4)
N3 H3AA 0.8600
N3 H3BA 0.8600
C6 C11 1.394(5)
C6 C12 1.394(5)
C7 C13 1.391(5)
C7 C8 1.423(5)
C9 C10 1.409(5)
C10 C13 1.371(5)
C10 H10A 0.9300
C11 C16 1.375(6)
C11 H11A 0.9300
C12 C15 1.379(6)
C12 H12A 0.9300
C13 H13A 0.9300
C14 C16 1.391(6)
C14 C15 1.397(6)
C14 H14A 0.9300
C15 H15A 0.9300
C16 H16A 0.9300

loop_
_geom_hbond_atom_site_label_D
_geom_hbond_atom_site_label_H
_geom_hbond_atom_site_label_A
_geom_hbond_distance_DH
_geom_hbond_distance_HA
_geom_hbond_distance_DA
_geom_hbond_angle_DHA
_geom_hbond_site_symmetry_A
O3 H6B O2 0.83(7) 1.92(7) 2.748(5) 175(6) 1_455
O3 H5A O1 0.90(7) 1.84(7) 2.713(4) 162(6) .
N5 H4AA O3 0.86 2.24 3.075(4) 164.5 .
N5 H4BA O3 0.86 2.01 2.862(4) 173.9 3_667
N3 H3AA O2 0.86 1.98 2.801(4) 159.8 .
N3 H3BA N1 0.86 2.03 2.638(4) 126.9 .
N4 H3C O1 0.84(5) 1.87(5) 2.710(4) 178(5) .
